data_7234835
loop_
_publ_author_name
'Shunichiro Ito'
'Amane Hirose'
'Madoka Yamaguchi'
'Kazuo Tanaka'
'Yoshiki Chujo'

_publ_section_title
;
 Size-discrimination of volatile organic compounds utilizing gallium
 diiminate by luminescent chromism of crystallization-induced emission via
 encapsulation-triggered crystal-crystal transition
;
_journal_name_full 'Journal of Materials Chemistry C'
_journal_page_first 5564
_journal_page_last 5571
_journal_paper_doi 10.1039/C6TC01819J
_journal_volume 4
_journal_year 2016
_chemical_formula_moiety 'C27 H21 Cl2 Ga1 N2, (C3 H6 O)0.5'
_chemical_formula_structural 'C27 H21 Cl2 Ga1 N2 (C3 H6 O1)0.5'
_chemical_formula_sum 'C28.5 H24 Cl2 Ga N2 O0.5'
_chemical_formula_weight 543.138
_chemical_name_common Ga_acetone
_space_group_crystal_system tetragonal
_space_group_IT_number 109
_space_group_name_Hall 'I 4bw -2'
_space_group_name_H-M_alt 'I 41 m d'
_cell_angle_alpha 90
_cell_angle_beta 90
_cell_angle_gamma 90
_cell_formula_units_Z 8
_cell_length_a 29.5811(2)
_cell_length_b 29.5811(2)
_cell_length_c 5.99453(5)
_cell_measurement_reflns_used 20
_cell_measurement_temperature 298
_cell_measurement_theta_max 70
_cell_measurement_theta_min 4
_cell_volume 5245.46(7)
_computing_cell_refinement 'PDXL Version 2.4.2.0 (Rigaku, 2015)'
_computing_data_collection 'Rigaku SmartLab'
_computing_publication_material 'PDXL Version 2.4.2.0 (Rigaku, 2015)'
_computing_structure_refinement 'PDXL Version 2.4.2.0 (Rigaku, 2015)'
_computing_structure_solution 'PDXL Version 2.4.2.0 (Rigaku, 2015)'
_diffrn_ambient_temperature 298
_diffrn_measurement_device_type 'Rigaku SmartLabGuidance'
_diffrn_measurement_method 2\q
_diffrn_radiation_type 'Cu K\a~1~'
_diffrn_radiation_wavelength 1.540593
_exptl_crystal_colour yellow
_exptl_crystal_density_diffrn 1.38
_exptl_crystal_F_000 2224.00
_exptl_crystal_preparation Luminescent
_pd_calc_method 'Rietveld Refinement'
_pd_char_colour yellow
_pd_meas_2theta_range_inc 0.0100
_pd_meas_2theta_range_max 70.0000
_pd_meas_2theta_range_min 4.0000
_pd_meas_number_of_points 6601
_pd_proc_ls_pref_orient_corr
;
    Spherical harmonics
    Maximum harmonic order: 4
;
_pd_proc_ls_prof_R_factor 0.0417
_pd_proc_ls_prof_wR_expected 0.0512
_pd_proc_ls_prof_wR_factor 0.0560
_refine_ls_goodness_of_fit_all 1.0864
_refine_ls_hydrogen_treatment mixed
_refine_ls_matrix_type full
_refine_ls_number_constraints 2
_refine_ls_number_parameters 151
_refine_ls_number_restraints 103
_refine_ls_shift/su_max 0.0980
_refine_ls_structure_factor_coef Fsqd
_refine_ls_weighting_scheme sigma
_reflns_d_resolution_high 1.3444
_reflns_d_resolution_low 14.7905
_reflns_limit_h_max 22
_reflns_limit_h_min 0
_reflns_limit_k_max 22
_reflns_limit_k_min 0
_reflns_limit_l_max 4
_reflns_limit_l_min 0
_reflns_number_total 354
_cod_data_source_file J-Mater-Chem-C-2016-4-5564.cif
_cod_data_source_block Ga_acetone_1
_cod_original_cell_volume 5245.45(7)
_cod_original_formula_sum 'C28.500 H24 Cl2 Ga1 N2 O0.500'
_cod_database_code 7234835
_rigaku_reference_intensity_ratio 2.06

loop_
_symmetry_equiv_pos_site_id
_symmetry_equiv_pos_as_xyz
1 x,y,z
2 -x,-y,z
3 y,1/2+x,1/4+z
4 -y,1/2-x,1/4+z
5 -x,y,z
6 x,-y,z
7 -y,1/2+x,1/4+z
8 y,1/2-x,1/4+z
9 1/2+x,1/2+y,1/2+z
10 1/2-x,1/2-y,1/2+z
11 1/2+y,1+x,3/4+z
12 1/2-y,1-x,3/4+z
13 1/2-x,1/2+y,1/2+z
14 1/2+x,1/2-y,1/2+z
15 1/2-y,1+x,3/4+z
16 1/2+y,1-x,3/4+z

loop_
_atom_site_label
_atom_site_type_symbol
_atom_site_fract_x
_atom_site_fract_y
_atom_site_fract_z
_atom_site_U_iso_or_equiv
_atom_site_adp_type
_atom_site_occupancy
Ga1 Ga 0.5 0.26696(7) 0.378016 0.0332(7) Uiso 1
Cl1 Cl 0.5 0.19720(12) 0.4696(9) 0.0332(7) Uiso 1
Cl2 Cl 0.5 0.27558(14) 0.0189(6) 0.0332(7) Uiso 1
O1 O 0.4511(8) 0.4837(10) 0.329(3) 0.0332(7) Uiso 0.25
N1 N 0.4495(2) 0.3006(2) 0.4967(13) 0.0332(7) Uiso 1
C1 C 0.4567(2) 0.3407(3) 0.5820(16) 0.0332(7) Uiso 1
C2 C 0.4188(3) 0.3721(3) 0.6343(16) 0.0332(7) Uiso 1
C3 C 0.3840(3) 0.3781(3) 0.4832(15) 0.0332(7) Uiso 1
C4 C 0.3496(3) 0.4087(3) 0.5287(17) 0.0332(7) Uiso 1
C5 C 0.3504(3) 0.4326(3) 0.7243(17) 0.0332(7) Uiso 1
C6 C 0.4179(3) 0.3952(3) 0.8304(16) 0.0332(7) Uiso 1
C7 C 0.3830(3) 0.4261(3) 0.8800(16) 0.0332(7) Uiso 1
C8 C 0.4078(3) 0.2759(3) 0.5200(17) 0.0332(7) Uiso 1
C9 C 0.3826(3) 0.2773(3) 0.7124(16) 0.0332(7) Uiso 1
C10 C 0.3423(3) 0.2531(3) 0.7337(16) 0.0332(7) Uiso 1
C11 C 0.3278(3) 0.2260(3) 0.5521(18) 0.0332(7) Uiso 1
C12 C 0.3932(3) 0.2499(3) 0.3453(15) 0.0332(7) Uiso 1
C13 C 0.3531(3) 0.2250(3) 0.3630(16) 0.0332(7) Uiso 1
C14 C 0.5 0.3619(4) 0.587(3) 0.0332(7) Uiso 1
C15 C 0.4928(9) 0.4986(7) 0.329(3) 0.0332(7) Uiso 0.25
C16 C 0.5094(14) 0.5361(7) 0.154(4) 0.0332(7) Uiso 0.25
C17 C 0.5309(9) 0.4812(12) 0.510(4) 0.0332(7) Uiso 0.25
H1 H 0.3257(7) 0.4124(7) 0.422(3) 0.0332(7) Uiso 1
H2 H 0.3267(7) 0.4524(7) 0.759(3) 0.0332(7) Uiso 1
H3 H 0.3252(7) 0.2552(7) 0.864(3) 0.0332(7) Uiso 1
H4 H 0.4094(6) 0.2489(7) 0.219(3) 0.0332(7) Uiso 1
H5 H 0.4411(6) 0.3924(7) 0.930(3) 0.0332(7) Uiso 1
H6 H 0.3434(7) 0.2076(7) 0.241(3) 0.0332(7) Uiso 1
H7 H 0.3824(7) 0.4439(7) 1.012(4) 0.0332(7) Uiso 1
H8 H 0.2998(7) 0.2093(7) 0.560(3) 0.0332(7) Uiso 1
H9 H 0.5 0.3914(11) 0.647(13) 0.0332(7) Uiso 1
H10 H 0.3838(6) 0.3627(7) 0.349(3) 0.0332(7) Uiso 1
H11 H 0.3919(7) 0.2949(7) 0.830(3) 0.0332(7) Uiso 1
H12 H 0.521(5) 0.492(8) 0.683(7) 0.0332(7) Uiso 0.25
H13 H 0.565(2) 0.497(7) 0.48(3) 0.0332(7) Uiso 0.25
H14 H 0.487(5) 0.537(6) 0.01(2) 0.0332(7) Uiso 0.25
H15 H 0.544(4) 0.528(4) 0.09(3) 0.0332(7) Uiso 0.25
H16 H 0.510(8) 0.5696(15) 0.236(14) 0.0332(7) Uiso 0.25
H17 H 0.534(6) 0.4438(13) 0.50(3) 0.0332(7) Uiso 0.25

loop_
_atom_type_symbol
_atom_type_description
_atom_type_scat_dispersion_real
_atom_type_scat_dispersion_imag
_atom_type_scat_Cromer_Mann_a1
_atom_type_scat_Cromer_Mann_b1
_atom_type_scat_Cromer_Mann_a2
_atom_type_scat_Cromer_Mann_b2
_atom_type_scat_Cromer_Mann_a3
_atom_type_scat_Cromer_Mann_b3
_atom_type_scat_Cromer_Mann_a4
_atom_type_scat_Cromer_Mann_b4
_atom_type_scat_Cromer_Mann_c
_atom_type_scat_source
C C 0.017 0.009 2.31000 1.02000 1.58860 0.865000 20.8439 10.2075 0.568700 51.6512 0.215600
;
    International Tables for Crystallography Vol. C, Table 6.1.1.4 (1999),
    and KEK Report 88-14, 1-136.
;
Cl Cl 0.347 0.702 11.4604 7.19640 6.25560 1.64550 0.010400 1.16620 18.5194 47.7784 -9.5574
;
    International Tables for Crystallography Vol. C, Table 6.1.1.4 (1999),
    and KEK Report 88-14, 1-136.
;
Ga Ga -1.353 0.776 15.2354 6.70060 4.35910 2.96230 3.06690 0.241200 10.7805 61.4135 1.71890
;
    International Tables for Crystallography Vol. C, Table 6.1.1.4 (1999),
    and KEK Report 88-14, 1-136.
;
H H 0.000 0.000 0.489918 0.262003 0.196767 0.049879 20.6593 7.74039 49.5519 2.20159 0.001305
;
    International Tables for Crystallography Vol. C, Table 6.1.1.4 (1999).
;
N N 0.029 0.018 12.2126 3.13220 2.01250 1.16630 0.005700 9.89330 28.9975 0.582600 -11.529
;
    International Tables for Crystallography Vol. C, Table 6.1.1.4 (1999),
    and KEK Report 88-14, 1-136.
;
O O 0.046 0.032 3.04850 2.28680 1.54630 0.867000 13.2771 5.70110 0.323900 32.9089 0.250800
;
    International Tables for Crystallography Vol. C, Table 6.1.1.4 (1999),
    and KEK Report 88-14, 1-136.
;

loop_
_geom_angle_atom_site_label_1
_geom_angle_atom_site_label_2
_geom_angle_atom_site_label_3
_geom_angle
_geom_angle_publ_flag
_geom_angle_site_symmetry_1
_geom_angle_site_symmetry_2
_geom_angle_site_symmetry_3
Ga1 N1 C1 119.0(6) yes . . .
Ga1 N1 C8 115.9(7) yes . . .
Cl1 Ga1 Cl2 111.7(2) yes . . .
Cl1 Ga1 N1 113.8(3) yes . . .
Cl2 Ga1 N1 107.8(3) yes . . .
O1 C15 C17 122(3) yes . . .
O1 C15 C16 122(3) yes . . .
N1 C1 C14 123.6(9) yes . . .
N1 C1 C2 121.6(8) yes . . .
N1 C8 C12 118.7(10) yes . . .
N1 C8 C9 122.0(10) yes . . .
C1 N1 C8 124.2(9) yes . . .
C16 C15 C17 116(3) yes . . .
C2 C1 C14 113.5(10) yes . . .
C1 C2 C3 120.2(10) yes . . .
C1 C2 C6 120.6(9) yes . . .
C3 C2 C6 119.2(9) yes . . .
C2 C3 C4 120.1(10) yes . . .
C3 C4 C5 119.5(10) yes . . .
C2 C6 C7 121.4(10) yes . . .
C5 C7 C6 118.0(10) yes . . .
C9 C8 C12 119.3(10) yes . . .
C8 C9 C10 121.6(10) yes . . .
C9 C10 C11 118.5(10) yes . . .
C10 C11 C13 119.1(10) yes . . .
C8 C12 C13 120.3(10) yes . . .
C4 C5 C7 121.8(10) yes . . .
C11 C13 C12 121.2(10) yes . . .
C3 C4 H1 119(2) no . . .
C5 C7 H7 119(2) no . . .
C7 C6 H5 118(2) no . . .
C2 C6 H5 120(2) no . . .
C7 C5 H2 118(2) no . . .
C4 C5 H2 120(2) no . . .
C5 C4 H1 121(2) no . . .
C4 C3 H10 119(2) no . . .
C2 C3 H10 121(2) no . . .
C1 C14 H9 115(2) no . . .
C12 C13 H6 119(2) no . . .
C11 C13 H6 119(2) no . . .
C13 C12 H4 120(2) no . . .
C8 C12 H4 120(2) no . . .
C13 C11 H8 120(2) no . . .
C10 C11 H8 121(2) no . . .
C11 C10 H3 121(2) no . . .
C9 C10 H3 120(2) no . . .
C10 C9 H11 118(2) no . . .
C15 C16 H14 111(12) no . . .
C15 C16 H15 110(10) no . . .
C15 C17 H12 111(13) no . . .
C15 C17 H13 111(13) no . . .
C15 C17 H17 110(12) no . . .
C15 C16 H16 110(8) no . . .
C8 C9 H11 120(2) no . . .
C6 C7 H7 123(2) no . . .
H14 C16 H15 107(17) no . . .
H14 C16 H16 109(14) no . . .
H15 C16 H16 110(17) no . . .
H12 C17 H17 109(18) no . . .
H13 C17 H17 110(16) no . . .
H12 C17 H13 107(16) no . . .

loop_
_geom_bond_atom_site_label_1
_geom_bond_atom_site_label_2
_geom_bond_distance
_geom_bond_publ_flag
_geom_bond_site_symmetry_1
_geom_bond_site_symmetry_2
Ga1 Cl1 2.136(4) yes . .
Ga1 Cl2 2.168(4) yes . .
Ga1 N1 1.931(7) yes . .
O1 C15 1.31(3) yes . .
N1 C1 1.311(11) yes . .
N1 C8 1.439(10) yes . .
C1 C2 1.488(11) yes . .
C1 C14 1.426(9) yes . .
C2 C3 1.382(13) yes . .
C2 C6 1.360(13) yes . .
C3 C4 1.389(13) yes . .
C15 C17 1.65(4) yes . .
C4 C5 1.370(14) yes . .
C5 C7 1.357(13) yes . .
C6 C7 1.412(12) yes . .
C8 C9 1.373(13) yes . .
C8 C12 1.368(13) yes . .
C9 C10 1.399(13) yes . .
C10 C11 1.418(14) yes . .
C11 C13 1.358(14) yes . .
C12 C13 1.401(13) yes . .
C15 C16 1.60(3) yes . .
C3 H10 0.92(2) no . .
C4 H1 0.96(2) no . .
C5 H2 0.94(2) no . .
C6 H5 0.91(2) no . .
C7 H7 0.95(2) no . .
C12 H4 0.90(2) no . .
C13 H6 0.94(2) no . .
C14 H9 0.94(4) no . .
C9 H11 0.92(2) no . .
C11 H8 0.97(2) no . .
C16 H14 1.11(14) no . .
C16 H15 1.11(14) no . .
C16 H16 1.11(6) no . .
C10 H3 0.93(2) no . .
C17 H12 1.12(9) no . .
C17 H13 1.12(11) no . .
C17 H17 1.11(5) no . .
